data_7131143
loop_
_publ_author_name
'Landart-Gereka, Aritz'
'Quesada-Moreno, Mar&#xed;a Mar'
'Palacios, Mar&#xed;a A'
'D&#xed;az-Ortega, Ismael F'
'Nojiri, Hiroyuki'
'Ozerov, Mykhaylo'
'Krzystek, J.'
'Colacio, Enrique'

_publ_section_title
;
 Pushing up the easy-axis magnetic anisotropy and relaxation times in
 trigonal prismatic Co<sup>II</sup> mononuclear SMMs by molecular
 structure design.
;
_journal_issue 7
_journal_name_full 'Chemical communications (Cambridge, England)'
_journal_page_first 952
_journal_page_last 955
_journal_paper_doi 10.1039/d2cc06012d
_journal_volume 59
_journal_year 2023
_chemical_absolute_configuration unk
_chemical_formula_moiety 'C18 H27 Co1 N12 P1 S1, 2(B1 F4)'
_chemical_formula_sum 'C18 H27 B2 Co F8 N12 P S'
_chemical_formula_weight 707.09
_space_group_crystal_system hexagonal
_space_group_IT_number 173
_space_group_name_Hall 'P 6c'
_space_group_name_H-M_alt 'P 63'
_atom_sites_solution_hydrogens geom
_atom_sites_solution_primary direct
_audit_creation_date 2022-10-13
_audit_creation_method
;
Olex2 1.5
(compiled 2022.04.07 svn.rca3783a0 for OlexSys, GUI svn.r6498)
;
_audit_update_record
;
2022-10-28 deposited with the CCDC.	2022-12-23 downloaded from the CCDC.
;
_cell_angle_alpha 90
_cell_angle_beta 90
_cell_angle_gamma 120
_cell_formula_units_Z 2
_cell_length_a 9.9868(4)
_cell_length_b 9.9868(4)
_cell_length_c 16.0438(7)
_cell_measurement_reflns_used 9916
_cell_measurement_temperature 100.0
_cell_measurement_theta_max 28.791
_cell_measurement_theta_min 2.355
_cell_volume 1385.77(10)
_computing_cell_refinement 'SAINT v8.37A (Bruker, 2015)'
_computing_data_reduction 'SAINT v8.37A (Bruker, 2015)'
_computing_molecular_graphics 'Olex2 1.5 (Dolomanov et al., 2009)'
_computing_publication_material 'Olex2 1.5 (Dolomanov et al., 2009)'
_computing_structure_refinement 'SHELXL 2018/3 (Sheldrick, 2015)'
_computing_structure_solution 'SHELXS  (Sheldrick, 2008)'
_diffrn_ambient_temperature 100.0
_diffrn_measured_fraction_theta_full 1.000
_diffrn_measured_fraction_theta_max 0.994
_diffrn_measurement_device_type 'four-circle diffractometer'
_diffrn_measurement_method '\w scans'
_diffrn_radiation_type MoK\a
_diffrn_radiation_wavelength 0.71073
_diffrn_reflns_av_R_equivalents 0.0286
_diffrn_reflns_av_unetI/netI 0.0210
_diffrn_reflns_Laue_measured_fraction_full 1.000
_diffrn_reflns_Laue_measured_fraction_max 0.994
_diffrn_reflns_limit_h_max 13
_diffrn_reflns_limit_h_min -13
_diffrn_reflns_limit_k_max 13
_diffrn_reflns_limit_k_min -13
_diffrn_reflns_limit_l_max 15
_diffrn_reflns_limit_l_min -21
_diffrn_reflns_number 12986
_diffrn_reflns_point_group_measured_fraction_full 0.902
_diffrn_reflns_point_group_measured_fraction_max 0.879
_diffrn_reflns_theta_full 25.242
_diffrn_reflns_theta_max 28.820
_diffrn_reflns_theta_min 2.355
_diffrn_source_current 1.0
_diffrn_source_power 0.05
_diffrn_source_voltage 50.0
_exptl_absorpt_coefficient_mu 0.842
_exptl_absorpt_correction_T_max 1.0000
_exptl_absorpt_correction_T_min 0.8638
_exptl_absorpt_correction_type numerical
_exptl_absorpt_process_details
;
SADABS-2014/5 (Bruker,2014/5) was used for absorption correction.
wR2(int) was 0.0677 before and 0.0481 after correction.
The Ratio of minimum to maximum transmission is 0.8638.
The \l/2 correction factor is 0.00150.
;
_exptl_crystal_colour 'pale red'
_exptl_crystal_density_diffrn 1.695
_exptl_crystal_description prismatic
_exptl_crystal_F_000 718
_exptl_crystal_preparation 'Magnetic properties'
_exptl_crystal_size_max 0.176
_exptl_crystal_size_mid 0.172
_exptl_crystal_size_min 0.081
_refine_diff_density_max 0.323
_refine_diff_density_min -0.318
_refine_diff_density_rms 0.056
_refine_ls_abs_structure_details
;
 Flack x determined using 831 quotients [(I+)-(I-)]/[(I+)+(I-)]
 (Parsons, Flack and Wagner, Acta Cryst. B69 (2013) 249-259).
;
_refine_ls_abs_structure_Flack -0.013(7)
_refine_ls_extinction_coef 0.018(2)
_refine_ls_extinction_expression Fc^*^=kFc[1+0.001xFc^2^\l^3^/sin(2\q)]^-1/4^
_refine_ls_extinction_method 'SHELXL-2018/3 (Sheldrick 2018)'
_refine_ls_goodness_of_fit_ref 1.005
_refine_ls_hydrogen_treatment constr
_refine_ls_matrix_type full
_refine_ls_number_parameters 139
_refine_ls_number_reflns 2143
_refine_ls_number_restraints 1
_refine_ls_restrained_S_all 1.005
_refine_ls_R_factor_all 0.0239
_refine_ls_R_factor_gt 0.0229
_refine_ls_shift/su_max 0.000
_refine_ls_shift/su_mean 0.000
_refine_ls_structure_factor_coef Fsqd
_refine_ls_weighting_details 'w=1/[\s^2^(Fo^2^)+(0.0304P)^2^+0.6754P] where P=(Fo^2^+2Fc^2^)/3'
_refine_ls_weighting_scheme calc
_refine_ls_wR_factor_gt 0.0569
_refine_ls_wR_factor_ref 0.0577
_reflns_Friedel_coverage 0.709
_reflns_Friedel_fraction_full 0.796
_reflns_Friedel_fraction_max 0.755
_reflns_number_gt 2096
_reflns_number_total 2143
_reflns_threshold_expression 'I > 2\s(I)'
_cod_data_source_file d2cc06012d2.cif
_cod_data_source_block compound_2
_cod_depositor_comments 'Adding full bibliography for 7131143--7131144.cif.'
_cod_original_cell_volume 1385.77(13)
_cod_database_code 7131143
_shelx_shelxl_version_number 2018/3
_shelx_space_group_comment
;
The symmetry employed for this shelxl refinement is uniquely defined
by the following loop, which should always be used as a source of
symmetry information in preference to the above space-group names.
They are only intended as comments.
;
_shelx_estimated_absorpt_t_max 0.935
_shelx_estimated_absorpt_t_min 0.866
_olex2_refinement_description
;
1. Fixed Uiso
 At 1.2 times of:
  All C(H) groups
 At 1.5 times of:
  All C(H,H,H) groups
2. Uiso/Uaniso restraints and constraints
Uanis(F4) = Uanis(F4A)
3. Others
 Fixed Sof: F4(0.21667) F4A(0.35) F3A(0.11667) F3(0.65)
4.a Aromatic/amide H refined with riding coordinates:
 C4(H4), C5(H5), C2(H2)
4.b Idealised Me refined as rotating group:
 C1(H1A,H1B,H1C), C6(H6A,H6B,H6C)
;
_olex2_submission_special_instructions 'No special instructions were received'

loop_
_space_group_symop_operation_xyz
'x, y, z'
'x-y, x, z+1/2'
'-y, x-y, z'
'-x, -y, z+1/2'
'-x+y, -x, z'
'y, -x+y, z+1/2'

loop_
_atom_site_label
_atom_site_type_symbol
_atom_site_fract_x
_atom_site_fract_y
_atom_site_fract_z
_atom_site_U_iso_or_equiv
_atom_site_adp_type
_atom_site_occupancy
_atom_site_site_symmetry_order
_atom_site_calc_flag
_atom_site_refinement_flags_posn
_atom_site_refinement_flags_adp
_atom_site_refinement_flags_occupancy
_atom_site_disorder_assembly
_atom_site_disorder_group
Co1 Co 0.666667 0.333333 0.49091(3) 0.00944(13) Uani 1 3 d S T P . .
N1 N 0.6632(2) 0.1760(2) 0.31553(15) 0.0148(4) Uani 1 1 d . . . . .
P1 P 0.666667 0.333333 0.27477(7) 0.00998(19) Uani 1 3 d S T P . .
C3 C 0.6994(2) 0.0647(2) 0.52270(16) 0.0120(4) Uani 1 1 d . . . . .
N2 N 0.6792(2) 0.1719(2) 0.40039(12) 0.0116(4) Uani 1 1 d . . . . .
N3 N 0.6996(2) 0.1795(2) 0.56544(14) 0.0130(4) Uani 1 1 d . . . . .
F2 F 1.000000 0.000000 0.2368(2) 0.0265(5) Uani 1 3 d S T P . .
B1 B 1.000000 0.000000 0.3249(4) 0.0184(8) Uani 1 3 d S T P . .
N4 N 0.7178(2) -0.0323(2) 0.57431(14) 0.0144(4) Uani 1 1 d . . . . .
F1 F 1.0047(2) 0.13452(18) 0.35116(14) 0.0345(4) Uani 1 1 d . . . . .
C4 C 0.7175(2) 0.1535(3) 0.64772(16) 0.0155(4) Uani 1 1 d . . . . .
H4 H 0.721627 0.216355 0.693188 0.019 Uiso 1 1 calc R U . . .
C5 C 0.7284(3) 0.0229(3) 0.65375(16) 0.0170(4) Uani 1 1 d . . . . .
H5 H 0.740957 -0.021264 0.703488 0.020 Uiso 1 1 calc R U . . .
S1 S 0.666667 0.333333 0.15575(6) 0.0142(2) Uani 1 3 d S T P . .
C1 C 0.6309(3) 0.0399(2) 0.26651(16) 0.0162(4) Uani 1 1 d . . . . .
H1A H 0.539002 -0.050872 0.288816 0.024 Uiso 1 1 calc R U . . .
H1B H 0.719578 0.023314 0.269497 0.024 Uiso 1 1 calc R U . . .
H1C H 0.612497 0.055915 0.208323 0.024 Uiso 1 1 calc R U . . .
C2 C 0.6842(3) 0.0560(3) 0.43330(15) 0.0132(4) Uani 1 1 d . . . . .
H2 H 0.678402 -0.026900 0.401444 0.016 Uiso 1 1 calc R U . . .
C6 C 0.7240(3) -0.1705(3) 0.55053(17) 0.0244(6) Uani 1 1 d . . . . .
H6A H 0.618639 -0.258249 0.545210 0.037 Uiso 1 1 calc R U . . .
H6B H 0.779672 -0.193316 0.593374 0.037 Uiso 1 1 calc R U . . .
H6C H 0.777862 -0.152451 0.497079 0.037 Uiso 1 1 calc R U . . .
F4 F 0.333333 -0.333333 0.3084(4) 0.0332(9) Uani 0.65 3 d S T P A 1
B2 B 0.333333 -0.333333 0.3925(3) 0.0175(9) Uani 1 3 d S T P . .
F4A F 0.3042(6) -0.2193(6) 0.3563(4) 0.0332(9) Uani 0.35 1 d . . P A 2
F3A F 0.333333 -0.333333 0.4690(6) 0.050(3) Uani 0.35 3 d S T P A 2
F3 F 0.3316(4) -0.2036(4) 0.4215(2) 0.0480(9) Uani 0.65 1 d . . P A 1

loop_
_atom_site_aniso_label
_atom_site_aniso_U_11
_atom_site_aniso_U_22
_atom_site_aniso_U_33
_atom_site_aniso_U_23
_atom_site_aniso_U_13
_atom_site_aniso_U_12
Co1 0.00978(16) 0.00978(16) 0.0088(3) 0.000 0.000 0.00489(8)
N1 0.0246(9) 0.0125(7) 0.0096(10) -0.0023(7) -0.0019(8) 0.0111(7)
P1 0.0105(3) 0.0105(3) 0.0090(5) 0.000 0.000 0.00524(13)
C3 0.0117(8) 0.0118(9) 0.0141(11) 0.0032(8) 0.0008(8) 0.0069(7)
N2 0.0155(8) 0.0123(7) 0.0082(10) 0.0004(6) -0.0004(6) 0.0078(6)
N3 0.0137(8) 0.0151(8) 0.0114(9) -0.0004(7) -0.0014(7) 0.0081(7)
F2 0.0292(7) 0.0292(7) 0.0209(13) 0.000 0.000 0.0146(4)
B1 0.0177(11) 0.0177(11) 0.020(2) 0.000 0.000 0.0088(5)
N4 0.0157(8) 0.0160(8) 0.0157(10) 0.0060(8) 0.0025(8) 0.0110(7)
F1 0.0383(9) 0.0282(8) 0.0403(10) -0.0141(7) -0.0029(8) 0.0192(7)
C4 0.0143(9) 0.0180(10) 0.0127(12) 0.0005(8) -0.0014(8) 0.0069(8)
C5 0.0163(10) 0.0218(10) 0.0138(11) 0.0054(9) 0.0005(8) 0.0103(9)
S1 0.0174(3) 0.0174(3) 0.0076(5) 0.000 0.000 0.00872(14)
C1 0.0214(11) 0.0133(9) 0.0136(12) -0.0037(8) -0.0021(9) 0.0083(8)
C2 0.0141(10) 0.0121(10) 0.0137(11) 0.0001(8) 0.0019(8) 0.0068(8)
C6 0.0353(14) 0.0245(12) 0.0251(15) 0.0083(9) 0.0090(10) 0.0237(11)
F4 0.0293(10) 0.0293(10) 0.041(2) 0.000 0.000 0.0146(5)
B2 0.0217(12) 0.0217(12) 0.009(3) 0.000 0.000 0.0108(6)
F4A 0.0293(10) 0.0293(10) 0.041(2) 0.000 0.000 0.0146(5)
F3A 0.071(5) 0.071(5) 0.008(5) 0.000 0.000 0.036(2)
F3 0.056(2) 0.0361(17) 0.058(2) -0.0200(15) 0.0121(16) 0.0271(15)

loop_
_atom_type_symbol
_atom_type_description
_atom_type_scat_dispersion_real
_atom_type_scat_dispersion_imag
_atom_type_scat_source
C C 0.0033 0.0016 'International Tables Vol C Tables 4.2.6.8 and 6.1.1.4'
H H 0.0000 0.0000 'International Tables Vol C Tables 4.2.6.8 and 6.1.1.4'
B B 0.0013 0.0007 'International Tables Vol C Tables 4.2.6.8 and 6.1.1.4'
Co Co 0.3494 0.9721 'International Tables Vol C Tables 4.2.6.8 and 6.1.1.4'
F F 0.0171 0.0103 'International Tables Vol C Tables 4.2.6.8 and 6.1.1.4'
N N 0.0061 0.0033 'International Tables Vol C Tables 4.2.6.8 and 6.1.1.4'
P P 0.1023 0.0942 'International Tables Vol C Tables 4.2.6.8 and 6.1.1.4'
S S 0.1246 0.1234 'International Tables Vol C Tables 4.2.6.8 and 6.1.1.4'

loop_
_geom_angle_atom_site_label_1
_geom_angle_atom_site_label_2
_geom_angle_atom_site_label_3
_geom_angle
_geom_angle_site_symmetry_1
_geom_angle_site_symmetry_3
_geom_angle_publ_flag
N2 Co1 N2 81.83(8) . 5_665 ?
N2 Co1 N2 81.83(8) 3_655 5_665 ?
N2 Co1 N2 81.83(8) . 3_655 ?
N3 Co1 N2 75.80(7) . . ?
N3 Co1 N2 75.80(7) 3_655 3_655 ?
N3 Co1 N2 137.43(7) . 5_665 ?
N3 Co1 N2 137.43(7) 3_655 . ?
N3 Co1 N2 137.43(7) 5_665 3_655 ?
N3 Co1 N2 128.87(7) 5_665 . ?
N3 Co1 N2 75.80(7) 5_665 5_665 ?
N3 Co1 N2 128.87(7) . 3_655 ?
N3 Co1 N2 128.87(7) 3_655 5_665 ?
N3 Co1 N3 90.73(8) . 3_655 ?
N3 Co1 N3 90.73(8) 3_655 5_665 ?
N3 Co1 N3 90.73(8) . 5_665 ?
N2 N1 P1 117.63(15) . . ?
N2 N1 C1 118.73(18) . . ?
C1 N1 P1 123.41(18) . . ?
N1 P1 N1 105.93(9) 3_655 5_665 ?
N1 P1 N1 105.93(9) . 3_655 ?
N1 P1 N1 105.93(9) . 5_665 ?
N1 P1 S1 112.82(8) . . ?
N1 P1 S1 112.82(8) 5_665 . ?
N1 P1 S1 112.82(8) 3_655 . ?
N3 C3 N4 111.0(2) . . ?
N3 C3 C2 121.2(2) . . ?
N4 C3 C2 127.8(2) . . ?
N1 N2 Co1 125.25(13) . . ?
C2 N2 Co1 115.06(16) . . ?
C2 N2 N1 119.19(19) . . ?
C3 N3 Co1 113.74(16) . . ?
C3 N3 C4 105.96(19) . . ?
C4 N3 Co1 140.25(16) . . ?
F1 B1 F2 107.7(3) . . ?
F1 B1 F2 107.7(3) 3_645 . ?
F1 B1 F2 107.7(3) 5_765 . ?
F1 B1 F1 111.2(3) . 3_645 ?
F1 B1 F1 111.2(3) . 5_765 ?
F1 B1 F1 111.2(3) 3_645 5_765 ?
C3 N4 C5 106.94(18) . . ?
C3 N4 C6 126.9(2) . . ?
C5 N4 C6 126.2(2) . . ?
N3 C4 H4 125.4 . . ?
C5 C4 N3 109.2(2) . . ?
C5 C4 H4 125.4 . . ?
N4 C5 H5 126.5 . . ?
C4 C5 N4 106.9(2) . . ?
C4 C5 H5 126.5 . . ?
N1 C1 H1A 109.5 . . ?
N1 C1 H1B 109.5 . . ?
N1 C1 H1C 109.5 . . ?
H1A C1 H1B 109.5 . . ?
H1A C1 H1C 109.5 . . ?
H1B C1 H1C 109.5 . . ?
C3 C2 H2 123.1 . . ?
N2 C2 C3 113.7(2) . . ?
N2 C2 H2 123.1 . . ?
N4 C6 H6A 109.5 . . ?
N4 C6 H6B 109.5 . . ?
N4 C6 H6C 109.5 . . ?
H6A C6 H6B 109.5 . . ?
H6A C6 H6C 109.5 . . ?
H6B C6 H6C 109.5 . . ?
F4 B2 F4A 66.1(3) . 3_545 ?
F4 B2 F4A 66.1(3) . 5_655 ?
F4 B2 F3 109.6(3) . . ?
F4 B2 F3 109.6(3) . 3_545 ?
F4 B2 F3 109.6(3) . 5_655 ?
F4A B2 F4A 104.7(4) . 3_545 ?
F3A B2 F4A 113.9(3) . 3_545 ?
F3A B2 F4A 113.9(3) . . ?
F3A B2 F3 70.4(3) . 3_545 ?
F3A B2 F3 70.4(3) . 5_655 ?
F3 B2 F4A 44.7(3) 5_655 5_655 ?
F3 B2 F4A 134.0(3) 3_545 5_655 ?
F3 B2 F4A 115.1(3) . 5_655 ?
F3 B2 F4A 134.0(3) . 3_545 ?
F3 B2 F4A 44.7(3) 3_545 3_545 ?
F3 B2 F4A 115.1(3) 5_655 3_545 ?
F3 B2 F3 109.3(3) 3_545 5_655 ?
F3 B2 F3 109.3(3) . 5_655 ?
F3 B2 F3 109.3(3) . 3_545 ?

loop_
_geom_bond_atom_site_label_1
_geom_bond_atom_site_label_2
_geom_bond_distance
_geom_bond_site_symmetry_2
_geom_bond_publ_flag
Co1 N2 2.2195(19) . ?
Co1 N2 2.2195(19) 5_665 ?
Co1 N2 2.2195(19) 3_655 ?
Co1 N3 2.098(2) . ?
Co1 N3 2.098(2) 5_665 ?
Co1 N3 2.098(2) 3_655 ?
N1 P1 1.6862(19) . ?
N1 N2 1.374(3) . ?
N1 C1 1.460(3) . ?
P1 S1 1.9095(16) . ?
C3 N3 1.335(3) . ?
C3 N4 1.355(3) . ?
C3 C2 1.440(3) . ?
N2 C2 1.295(3) . ?
N3 C4 1.374(3) . ?
F2 B1 1.413(7) . ?
B1 F1 1.386(3) 3_645 ?
B1 F1 1.386(3) 5_765 ?
B1 F1 1.386(3) . ?
N4 C5 1.372(3) . ?
N4 C6 1.463(3) . ?
C4 H4 0.9500 . ?
C4 C5 1.365(3) . ?
C5 H5 0.9500 . ?
C1 H1A 0.9800 . ?
C1 H1B 0.9800 . ?
C1 H1C 0.9800 . ?
C2 H2 0.9500 . ?
C6 H6A 0.9800 . ?
C6 H6B 0.9800 . ?
C6 H6C 0.9800 . ?
F4 B2 1.348(8) . ?
B2 F4A 1.431(6) 3_545 ?
B2 F4A 1.431(6) . ?
B2 F4A 1.431(6) 5_655 ?
B2 F3A 1.228(11) . ?
B2 F3 1.385(3) 5_655 ?
B2 F3 1.385(3) . ?
B2 F3 1.385(3) 3_545 ?

loop_
_geom_torsion_atom_site_label_1
_geom_torsion_atom_site_label_2
_geom_torsion_atom_site_label_3
_geom_torsion_atom_site_label_4
_geom_torsion
_geom_torsion_site_symmetry_1
_geom_torsion_site_symmetry_2
_geom_torsion_site_symmetry_3
_geom_torsion_site_symmetry_4
_geom_torsion_publ_flag
Co1 N2 C2 C3 -7.1(2) . . . . ?
Co1 N3 C4 C5 177.54(17) . . . . ?
N1 N2 C2 C3 -179.35(18) . . . . ?
P1 N1 N2 Co1 11.7(2) . . . . ?
P1 N1 N2 C2 -176.84(16) . . . . ?
C3 N3 C4 C5 0.2(2) . . . . ?
C3 N4 C5 C4 -0.5(2) . . . . ?
N2 N1 P1 N1 49.50(17) . . . 3_655 ?
N2 N1 P1 N1 -62.72(15) . . . 5_665 ?
N2 N1 P1 S1 173.39(13) . . . . ?
N3 C3 N4 C5 0.7(2) . . . . ?
N3 C3 N4 C6 -179.7(2) . . . . ?
N3 C3 C2 N2 3.3(3) . . . . ?
N3 C4 C5 N4 0.2(3) . . . . ?
N4 C3 N3 Co1 -178.69(13) . . . . ?
N4 C3 N3 C4 -0.5(2) . . . . ?
N4 C3 C2 N2 -175.3(2) . . . . ?
C1 N1 P1 N1 111.7(2) . . . 5_665 ?
C1 N1 P1 N1 -136.0(2) . . . 3_655 ?
C1 N1 P1 S1 -12.1(2) . . . . ?
C1 N1 N2 Co1 -163.02(15) . . . . ?
C1 N1 N2 C2 8.4(3) . . . . ?
C2 C3 N3 Co1 2.5(3) . . . . ?
C2 C3 N3 C4 -179.4(2) . . . . ?
C2 C3 N4 C5 179.4(2) . . . . ?
C2 C3 N4 C6 -1.0(4) . . . . ?
C6 N4 C5 C4 179.9(2) . . . . ?
